data_4131508
loop_
_publ_author_name
'Zhang, Wan-Ying'
'Tang, Yuan-Yuan'
'Li, Peng-Fei'
'Shi, Ping-Ping'
'Liao, Wei-Qiang'
'Fu, Da-Wei'
'Ye, Heng-Yun'
'Zhang, Yi'
'Xiong, Ren-Gen'

_publ_section_title
;
 Precise Molecular Design of High-T<sub>c</sub> 3D Organic-Inorganic
 Perovskite Ferroelectric: [MeHdabco]RbI<sub>3</sub> (MeHdabco =
 N-Methyl-1,4-diazoniabicyclo[2.2.2]octane).
;
_journal_issue 31
_journal_name_full 'Journal of the American Chemical Society'
_journal_page_first 10897
_journal_page_last 10902
_journal_paper_doi 10.1021/jacs.7b06013
_journal_volume 139
_journal_year 2017
_chemical_formula_sum 'C6 H14 Cl3 N2 Rb'
_chemical_formula_weight 306.01
_space_group_crystal_system trigonal
_space_group_IT_number 152
_space_group_name_Hall 'P 31 2"'
_space_group_name_H-M_alt 'P 31 2 1'
_atom_sites_solution_hydrogens geom
_audit_creation_method SHELXL-2014/7
_cell_angle_alpha 90
_cell_angle_beta 90
_cell_angle_gamma 120
_cell_formula_units_Z 6
_cell_length_a 9.401(3)
_cell_length_b 9.401(3)
_cell_length_c 22.513(8)
_cell_measurement_reflns_used 4293
_cell_measurement_temperature 293(2)
_cell_measurement_theta_max 27.4778
_cell_measurement_theta_min 2.5004
_cell_volume 1723.1(10)
_computing_structure_refinement 'SHELXL-2014/7 (Sheldrick, 2014)'
_diffrn_ambient_temperature 293(2)
_diffrn_measured_fraction_theta_full 1.000
_diffrn_measured_fraction_theta_max 1.000
_diffrn_measurement_device_type 'Rigaku saturn 724'
_diffrn_radiation_type MoK\a
_diffrn_radiation_wavelength 0.71073
_diffrn_reflns_av_R_equivalents 0.0637
_diffrn_reflns_av_unetI/netI 0.0617
_diffrn_reflns_Laue_measured_fraction_full 1.000
_diffrn_reflns_Laue_measured_fraction_max 1.000
_diffrn_reflns_limit_h_max 12
_diffrn_reflns_limit_h_min -10
_diffrn_reflns_limit_k_max 12
_diffrn_reflns_limit_k_min -12
_diffrn_reflns_limit_l_max 25
_diffrn_reflns_limit_l_min -29
_diffrn_reflns_number 12704
_diffrn_reflns_point_group_measured_fraction_full 1.000
_diffrn_reflns_point_group_measured_fraction_max 1.000
_diffrn_reflns_theta_full 25.242
_diffrn_reflns_theta_max 27.450
_diffrn_reflns_theta_min 2.502
_exptl_absorpt_coefficient_mu 4.962
_exptl_absorpt_correction_T_max 1.0000
_exptl_absorpt_correction_T_min 0.7488
_exptl_absorpt_correction_type multi-scan
_exptl_crystal_colour colorless
_exptl_crystal_density_diffrn 1.769
_exptl_crystal_description block
_exptl_crystal_F_000 912
_exptl_crystal_size_max 0.20
_exptl_crystal_size_mid 0.15
_exptl_crystal_size_min 0.12
_refine_diff_density_max 0.251
_refine_diff_density_min -0.370
_refine_diff_density_rms 0.075
_refine_ls_abs_structure_details
;
 Refined as an inversion twin.
;
_refine_ls_abs_structure_Flack -0.014(18)
_refine_ls_extinction_coef 0.0415(16)
_refine_ls_extinction_expression Fc^*^=kFc[1+0.001xFc^2^\l^3^/sin(2\q)]^-1/4^
_refine_ls_extinction_method 'SHELXL-2014/7 (Sheldrick 2014'
_refine_ls_goodness_of_fit_ref 1.016
_refine_ls_hydrogen_treatment constr
_refine_ls_matrix_type full
_refine_ls_number_parameters 112
_refine_ls_number_reflns 2630
_refine_ls_number_restraints 0
_refine_ls_restrained_S_all 1.016
_refine_ls_R_factor_all 0.0517
_refine_ls_R_factor_gt 0.0349
_refine_ls_shift/su_max 0.000
_refine_ls_shift/su_mean 0.000
_refine_ls_structure_factor_coef Fsqd
_refine_ls_weighting_details 'w=1/[\s^2^(Fo^2^)+(0.0278P)^2^] where P=(Fo^2^+2Fc^2^)/3'
_refine_ls_weighting_scheme calc
_refine_ls_wR_factor_gt 0.0740
_refine_ls_wR_factor_ref 0.0809
_reflns_Friedel_coverage 0.697
_reflns_Friedel_fraction_full 1.000
_reflns_Friedel_fraction_max 1.000
_reflns_number_gt 1986
_reflns_number_total 2630
_reflns_threshold_expression 'I > 2\s(I)'
_cod_data_source_file ja7b06013_si_006.cif
_cod_data_source_block shelxl
_cod_depositor_comments
;
The following automatic conversions were performed:

data item '_exptl_absorpt_correction_type' value 'Multi-scan' was
changed to 'multi-scan' in accordance with the
/home/saulius/struct/COD-crude-data/automatic-downloads/DataCite-retrospective/ACS/depositions/lib/dictionaries/cif_core.dic
dictionary named 'cif_core.dic' version 2.4.2 last updated on
2011-04-26.

Automatic conversion script
Id: cif_fix_values 6909 2019-04-08 15:41:33Z antanas 
;
_cod_original_cell_volume 1723.1(13)
_cod_database_code 4131508
_shelx_shelxl_version_number 2014/7
_shelx_space_group_comment
;
The symmetry employed for this shelxl refinement is uniquely defined
by the following loop, which should always be used as a source of
symmetry information in preference to the above space-group names.
They are only intended as comments.
;

loop_
_space_group_symop_operation_xyz
'x, y, z'
'-y, x-y, z+1/3'
'-x+y, -x, z+2/3'
'y, x, -z'
'-x, -x+y, -z+1/3'
'x-y, -y, -z+2/3'

loop_
_atom_site_label
_atom_site_type_symbol
_atom_site_fract_x
_atom_site_fract_y
_atom_site_fract_z
_atom_site_U_iso_or_equiv
_atom_site_adp_type
_atom_site_occupancy
_atom_site_site_symmetry_order
_atom_site_calc_flag
_atom_site_refinement_flags_posn
_atom_site_refinement_flags_adp
_atom_site_refinement_flags_occupancy
Rb1 Rb 1.0000 0.33368(5) 0.1667 0.0305(2) Uani 1 2 d S T P
Rb2 Rb 0.66355(5) 0.66355(5) 0.0000 0.0303(2) Uani 1 2 d S T P
Cl1 Cl 0.88666(14) 0.52915(14) 0.07095(5) 0.0346(3) Uani 1 1 d . . .
Cl3 Cl 0.66747(12) 0.14496(14) 0.24931(4) 0.0347(3) Uani 1 1 d . . .
Cl4 Cl 0.79879(13) -0.03102(13) 0.09778(4) 0.0319(3) Uani 1 1 d . . .
N1 N 0.3079(5) 0.0720(5) 0.12266(16) 0.0470(12) Uani 1 1 d . . .
H1A H 0.2691 0.1096 0.1563 0.056 Uiso 1 1 calc R U .
N2 N 0.3989(4) -0.0279(5) 0.03879(15) 0.0382(10) Uani 1 1 d . . .
H2A H 0.4346 -0.0681 0.0050 0.046 Uiso 1 1 calc R U .
C7 C 0.2972(7) -0.0859(6) 0.1381(2) 0.076(2) Uani 1 1 d . . .
H7A H 0.3617 -0.0722 0.1735 0.091 Uiso 1 1 calc R U .
H7B H 0.1839 -0.1675 0.1465 0.091 Uiso 1 1 calc R U .
C8 C 0.2512(5) -0.0219(6) 0.0216(2) 0.0561(15) Uani 1 1 d . . .
H8A H 0.2738 0.0458 -0.0136 0.067 Uiso 1 1 calc R U .
H8B H 0.1628 -0.1316 0.0124 0.067 Uiso 1 1 calc R U .
C11 C 0.4807(5) 0.1961(5) 0.10957(19) 0.0331(11) Uani 1 1 d . . .
H11A H 0.5502 0.2068 0.1431 0.040 Uiso 1 1 calc R U .
H11B H 0.4900 0.3021 0.1022 0.040 Uiso 1 1 calc R U .
C12 C 0.5337(5) 0.1397(5) 0.05495(18) 0.0328(11) Uani 1 1 d . . .
H12A H 0.5551 0.2150 0.0223 0.039 Uiso 1 1 calc R U .
H12B H 0.6336 0.1371 0.0633 0.039 Uiso 1 1 calc R U .
C14 C 0.2022(7) 0.0468(7) 0.0706(3) 0.0693(19) Uani 1 1 d . . .
H14A H 0.0882 -0.0277 0.0809 0.083 Uiso 1 1 calc R U .
H14B H 0.2126 0.1508 0.0586 0.083 Uiso 1 1 calc R U .
C16 C 0.3587(6) -0.1427(6) 0.0888(2) 0.0568(17) Uani 1 1 d . . .
H16A H 0.2756 -0.2525 0.0768 0.068 Uiso 1 1 calc R U .
H16B H 0.4558 -0.1461 0.1012 0.068 Uiso 1 1 calc R U .

loop_
_atom_site_aniso_label
_atom_site_aniso_U_11
_atom_site_aniso_U_22
_atom_site_aniso_U_33
_atom_site_aniso_U_23
_atom_site_aniso_U_13
_atom_site_aniso_U_12
Rb1 0.0301(4) 0.0316(3) 0.0293(4) 0.00093(11) 0.0019(2) 0.01507(18)
Rb2 0.0311(3) 0.0311(3) 0.0299(4) -0.00060(11) 0.00060(11) 0.0164(3)
Cl1 0.0425(7) 0.0429(7) 0.0276(6) -0.0025(5) 0.0016(5) 0.0283(6)
Cl3 0.0356(7) 0.0294(6) 0.0397(6) 0.0034(5) 0.0067(5) 0.0167(5)
Cl4 0.0346(6) 0.0314(6) 0.0286(6) 0.0044(5) 0.0025(5) 0.0156(5)
N1 0.053(3) 0.038(2) 0.041(2) -0.0134(19) 0.020(2) 0.016(2)
N2 0.033(2) 0.041(3) 0.034(2) -0.0138(18) 0.0108(17) 0.0141(19)
C7 0.113(6) 0.037(3) 0.033(3) 0.016(2) 0.005(3) 0.004(4)
C8 0.035(3) 0.071(4) 0.038(3) 0.007(3) -0.013(2) 0.008(3)
C11 0.033(3) 0.032(3) 0.036(3) -0.006(2) -0.006(2) 0.017(2)
C12 0.026(2) 0.030(3) 0.042(3) -0.001(2) 0.003(2) 0.014(2)
C14 0.037(3) 0.055(4) 0.127(6) -0.041(4) -0.033(3) 0.031(3)
C16 0.043(3) 0.029(3) 0.102(5) 0.020(3) 0.014(3) 0.021(3)

loop_
_atom_type_symbol
_atom_type_description
_atom_type_scat_dispersion_real
_atom_type_scat_dispersion_imag
_atom_type_scat_source
C C 0.0033 0.0016 'International Tables Vol C Tables 4.2.6.8 and 6.1.1.4'
H H 0.0000 0.0000 'International Tables Vol C Tables 4.2.6.8 and 6.1.1.4'
Cl Cl 0.1484 0.1585 'International Tables Vol C Tables 4.2.6.8 and 6.1.1.4'
N N 0.0061 0.0033 'International Tables Vol C Tables 4.2.6.8 and 6.1.1.4'
Rb Rb -0.9393 2.9676 'International Tables Vol C Tables 4.2.6.8 and 6.1.1.4'

loop_
_geom_angle_atom_site_label_1
_geom_angle_atom_site_label_2
_geom_angle_atom_site_label_3
_geom_angle
_geom_angle_site_symmetry_1
_geom_angle_site_symmetry_3
Cl3 Rb1 Cl3 172.65(4) 5_765 .
Cl3 Rb1 Cl1 100.56(3) 5_765 5_765
Cl3 Rb1 Cl1 84.72(3) . 5_765
Cl3 Rb1 Cl1 84.71(3) 5_765 .
Cl3 Rb1 Cl1 100.56(3) . .
Cl1 Rb1 Cl1 89.36(5) 5_765 .
Cl3 Rb1 Cl4 95.33(3) 5_765 .
Cl3 Rb1 Cl4 79.18(3) . .
Cl1 Rb1 Cl4 163.79(3) 5_765 .
Cl1 Rb1 Cl4 95.29(3) . .
Cl3 Rb1 Cl4 79.18(3) 5_765 5_765
Cl3 Rb1 Cl4 95.33(3) . 5_765
Cl1 Rb1 Cl4 95.29(3) 5_765 5_765
Cl1 Rb1 Cl4 163.79(3) . 5_765
Cl4 Rb1 Cl4 84.51(4) . 5_765
Cl3 Rb2 Cl3 85.06(4) 3_664 5_665
Cl3 Rb2 Cl4 171.06(3) 3_664 1_565
Cl3 Rb2 Cl4 86.00(3) 5_665 1_565
Cl3 Rb2 Cl4 86.00(3) 3_664 4_655
Cl3 Rb2 Cl4 171.06(3) 5_665 4_655
Cl4 Rb2 Cl4 102.94(4) 1_565 4_655
Cl3 Rb2 Cl1 93.11(3) 3_664 .
Cl3 Rb2 Cl1 97.43(3) 5_665 .
Cl4 Rb2 Cl1 88.21(3) 1_565 .
Cl4 Rb2 Cl1 82.87(3) 4_655 .
Cl3 Rb2 Cl1 97.43(3) 3_664 4
Cl3 Rb2 Cl1 93.12(3) 5_665 4
Cl4 Rb2 Cl1 82.87(3) 1_565 4
Cl4 Rb2 Cl1 88.21(3) 4_655 4
Cl1 Rb2 Cl1 165.68(4) . 4
Rb1 Cl1 Rb2 161.83(4) . .
Rb1 Cl3 Rb2 172.94(4) . 2_655
Rb2 Cl4 Rb1 164.88(4) 1_545 .
C14 N1 C7 108.9(4) . .
C14 N1 C11 110.7(4) . .
C7 N1 C11 109.6(4) . .
C14 N1 H1A 109.2 . .
C7 N1 H1A 109.2 . .
C11 N1 H1A 109.2 . .
C8 N2 C16 109.2(4) . .
C8 N2 C12 110.1(4) . .
C16 N2 C12 111.0(4) . .
C8 N2 H2A 108.8 . .
C16 N2 H2A 108.8 . .
C12 N2 H2A 108.8 . .
C16 C7 N1 110.2(4) . .
C16 C7 H7A 109.6 . .
N1 C7 H7A 109.6 . .
C16 C7 H7B 109.6 . .
N1 C7 H7B 109.6 . .
H7A C7 H7B 108.1 . .
C14 C8 N2 109.3(4) . .
C14 C8 H8A 109.8 . .
N2 C8 H8A 109.8 . .
C14 C8 H8B 109.8 . .
N2 C8 H8B 109.8 . .
H8A C8 H8B 108.3 . .
N1 C11 C12 108.0(3) . .
N1 C11 H11A 110.1 . .
C12 C11 H11A 110.1 . .
N1 C11 H11B 110.1 . .
C12 C11 H11B 110.1 . .
H11A C11 H11B 108.4 . .
N2 C12 C11 108.2(3) . .
N2 C12 H12A 110.1 . .
C11 C12 H12A 110.1 . .
N2 C12 H12B 110.1 . .
C11 C12 H12B 110.1 . .
H12A C12 H12B 108.4 . .
C8 C14 N1 109.5(4) . .
C8 C14 H14A 109.8 . .
N1 C14 H14A 109.8 . .
C8 C14 H14B 109.8 . .
N1 C14 H14B 109.8 . .
H14A C14 H14B 108.2 . .
C7 C16 N2 108.4(4) . .
C7 C16 H16A 110.0 . .
N2 C16 H16A 110.0 . .
C7 C16 H16B 110.0 . .
N2 C16 H16B 110.0 . .
H16A C16 H16B 108.4 . .

loop_
_geom_bond_atom_site_label_1
_geom_bond_atom_site_label_2
_geom_bond_distance
_geom_bond_site_symmetry_2
Rb1 Cl3 3.2917(12) 5_765
Rb1 Cl3 3.2918(12) .
Rb1 Cl1 3.3337(13) 5_765
Rb1 Cl1 3.3338(13) .
Rb1 Cl4 3.3545(14) .
Rb1 Cl4 3.3545(14) 5_765
Rb2 Cl3 3.2983(13) 3_664
Rb2 Cl3 3.2983(13) 5_665
Rb2 Cl4 3.3252(13) 1_565
Rb2 Cl4 3.3252(13) 4_655
Rb2 Cl1 3.3462(13) .
Rb2 Cl1 3.3462(13) 4
Cl3 Rb2 3.2983(13) 2_655
Cl4 Rb2 3.3251(13) 1_545
N1 C14 1.477(6) .
N1 C7 1.479(7) .
N1 C11 1.480(5) .
N1 H1A 0.9800 .
N2 C8 1.470(6) .
N2 C16 1.472(6) .
N2 C12 1.491(5) .
N2 H2A 0.9800 .
C7 C16 1.471(6) .
C7 H7A 0.9700 .
C7 H7B 0.9700 .
C8 C14 1.465(6) .
C8 H8A 0.9700 .
C8 H8B 0.9700 .
C11 C12 1.519(6) .
C11 H11A 0.9700 .
C11 H11B 0.9700 .
C12 H12A 0.9700 .
C12 H12B 0.9700 .
C14 H14A 0.9700 .
C14 H14B 0.9700 .
C16 H16A 0.9700 .
C16 H16B 0.9700 .

loop_
_geom_torsion_atom_site_label_1
_geom_torsion_atom_site_label_2
_geom_torsion_atom_site_label_3
_geom_torsion_atom_site_label_4
_geom_torsion
C14 N1 C7 C16 62.2(6)
C11 N1 C7 C16 -59.0(5)
C16 N2 C8 C14 64.5(5)
C12 N2 C8 C14 -57.6(5)
C14 N1 C11 C12 -56.2(5)
C7 N1 C11 C12 63.9(5)
C8 N2 C12 C11 64.1(4)
C16 N2 C12 C11 -56.9(5)
N1 C11 C12 N2 -6.1(5)
N2 C8 C14 N1 -5.4(6)
C7 N1 C14 C8 -56.3(6)
C11 N1 C14 C8 64.2(6)
N1 C7 C16 N2 -4.1(6)
C8 N2 C16 C7 -58.5(5)
C12 N2 C16 C7 63.1(5)
